data_4515237
loop_
_publ_author_name
'Zeng, Qian'
'Dong, Kuiyong'
'Pei, Chao'
'Dong, Shanliang'
'Hu, Wenhao'
'Qiu, Lihua'
'Xu, Xinfang'

_publ_section_title
;
 Divergent Construction of Macrocyclic Alkynes via Catalytic Metal Carbene
 C(sp2)--H Insertion and the Buchner Reaction
;
_journal_name_full 'ACS Catalysis'
_journal_page_first 10773
_journal_paper_doi 10.1021/acscatal.9b04199
_journal_year 2019
_chemical_formula_moiety 'C18 H15 N O2'
_chemical_formula_sum 'C18 H15 N O2'
_chemical_formula_weight 277.31
_space_group_crystal_system monoclinic
_space_group_IT_number 14
_space_group_name_Hall '-P 2ybc'
_space_group_name_H-M_alt 'P 1 21/c 1'
_atom_sites_solution_hydrogens geom
_atom_sites_solution_primary direct
_audit_creation_date 2019-04-05
_audit_creation_method
;
Olex2 1.2-alpha
(compiled 2018.07.26 svn.r3523 for OlexSys, GUI svn.r5532)
;
_cell_angle_alpha 90
_cell_angle_beta 106.803(8)
_cell_angle_gamma 90
_cell_formula_units_Z 4
_cell_length_a 9.4722(7)
_cell_length_b 10.8657(9)
_cell_length_c 14.4561(11)
_cell_measurement_reflns_used 2232
_cell_measurement_temperature 293.75(10)
_cell_measurement_theta_max 25.5580
_cell_measurement_theta_min 3.5500
_cell_volume 1424.3(2)
_computing_cell_refinement
;
CrysAlisPro, Agilent Technologies,
Version 1.171.37.35 (release 13-08-2014 CrysAlis171 .NET)
(compiled Aug 13 2014,18:06:01)
;
_computing_data_collection
;
CrysAlisPro, Agilent Technologies,
Version 1.171.37.35 (release 13-08-2014 CrysAlis171 .NET)
(compiled Aug 13 2014,18:06:01)
;
_computing_data_reduction
;
CrysAlisPro, Agilent Technologies,
Version 1.171.37.35 (release 13-08-2014 CrysAlis171 .NET)
(compiled Aug 13 2014,18:06:01)
;
_computing_molecular_graphics 'Olex2 (Dolomanov et al., 2009)'
_computing_publication_material 'Olex2 (Dolomanov et al., 2009)'
_computing_structure_refinement 'ShelXL (Sheldrick, 2015)'
_computing_structure_solution 'ShelXS (Sheldrick, 2008)'
_diffrn_ambient_environment air
_diffrn_ambient_temperature 293.75(10)
_diffrn_detector 'CCD plate'
_diffrn_detector_area_resol_mean 10.4471
_diffrn_detector_type Atlas
_diffrn_measured_fraction_theta_full 0.999
_diffrn_measured_fraction_theta_max 0.861
_diffrn_measurement_details
;
#__ type_ start__ end____ width___ exp.time_
  1 omega  -18.00   12.00   1.0000    4.0000
omega____ theta____ kappa____ phi______ frames
    -      -11.4340   80.0000    8.0000 30

#__ type_ start__ end____ width___ exp.time_
  2 omega   41.00   83.00   1.0000    4.0000
omega____ theta____ kappa____ phi______ frames
    -       10.4965   46.0000 -126.0000 42

#__ type_ start__ end____ width___ exp.time_
  3 omega   74.00   99.00   1.0000    4.0000
omega____ theta____ kappa____ phi______ frames
    -       10.4965  178.0000    0.0000 25

#__ type_ start__ end____ width___ exp.time_
  4 omega   47.00   97.00   1.0000    4.0000
omega____ theta____ kappa____ phi______ frames
    -       10.4965  178.0000 -150.0000 50

#__ type_ start__ end____ width___ exp.time_
  5 omega   17.00   51.00   1.0000    4.0000
omega____ theta____ kappa____ phi______ frames
    -       10.4965  -99.0000  -30.0000 34

#__ type_ start__ end____ width___ exp.time_
  6 omega  -25.00   24.00   1.0000    4.0000
omega____ theta____ kappa____ phi______ frames
    -      -11.4340  -99.0000  150.0000 49
;
_diffrn_measurement_device 'four-circle diffractometer'
_diffrn_measurement_device_type 'Xcalibur, Atlas, Gemini'
_diffrn_measurement_method '\w scans'
_diffrn_orient_matrix_UB_11 0.0629242000
_diffrn_orient_matrix_UB_12 -0.0325995000
_diffrn_orient_matrix_UB_13 0.0276859000
_diffrn_orient_matrix_UB_21 0.0463873000
_diffrn_orient_matrix_UB_22 0.0456196000
_diffrn_orient_matrix_UB_23 -0.0108313000
_diffrn_orient_matrix_UB_31 -0.0019521000
_diffrn_orient_matrix_UB_32 0.0334594000
_diffrn_orient_matrix_UB_33 0.0417523000
_diffrn_radiation_monochromator graphite
_diffrn_radiation_probe x-ray
_diffrn_radiation_type MoK\a
_diffrn_radiation_wavelength 0.71073
_diffrn_reflns_av_R_equivalents 0.0361
_diffrn_reflns_av_unetI/netI 0.0435
_diffrn_reflns_Laue_measured_fraction_full 0.999
_diffrn_reflns_Laue_measured_fraction_max 0.861
_diffrn_reflns_limit_h_max 12
_diffrn_reflns_limit_h_min -12
_diffrn_reflns_limit_k_max 14
_diffrn_reflns_limit_k_min -12
_diffrn_reflns_limit_l_max 19
_diffrn_reflns_limit_l_min -19
_diffrn_reflns_number 8600
_diffrn_reflns_point_group_measured_fraction_full 0.999
_diffrn_reflns_point_group_measured_fraction_max 0.861
_diffrn_reflns_theta_full 25.242
_diffrn_reflns_theta_max 29.464
_diffrn_reflns_theta_min 2.926
_diffrn_source 'Enhance (Mo) X-ray Source'
_exptl_absorpt_coefficient_mu 0.085
_exptl_absorpt_correction_T_max 1.00000
_exptl_absorpt_correction_T_min 0.90758
_exptl_absorpt_correction_type multi-scan
_exptl_absorpt_process_details
;
CrysAlisPro, Agilent Technologies,
Version 1.171.37.35 (release 13-08-2014 CrysAlis171 .NET)
(compiled Aug 13 2014,18:06:01)
Empirical absorption correction using spherical harmonics,
 implemented in SCALE3 ABSPACK scaling algorithm.
;
_exptl_crystal_colour 'clear light colourless'
_exptl_crystal_colour_lustre clear
_exptl_crystal_colour_modifier light
_exptl_crystal_colour_primary colourless
_exptl_crystal_density_diffrn 1.293
_exptl_crystal_description block
_exptl_crystal_F_000 584
_exptl_crystal_size_max 0.26
_exptl_crystal_size_mid 0.25
_exptl_crystal_size_min 0.2
_refine_diff_density_max 0.198
_refine_diff_density_min -0.195
_refine_diff_density_rms 0.044
_refine_ls_extinction_method none
_refine_ls_goodness_of_fit_ref 1.045
_refine_ls_hydrogen_treatment constr
_refine_ls_matrix_type full
_refine_ls_number_parameters 191
_refine_ls_number_reflns 3390
_refine_ls_number_restraints 0
_refine_ls_restrained_S_all 1.045
_refine_ls_R_factor_all 0.1011
_refine_ls_R_factor_gt 0.0543
_refine_ls_shift/su_max 0.000
_refine_ls_shift/su_mean 0.000
_refine_ls_structure_factor_coef Fsqd
_refine_ls_weighting_details 'w=1/[\s^2^(Fo^2^)+(0.0576P)^2^+0.2261P] where P=(Fo^2^+2Fc^2^)/3'
_refine_ls_weighting_scheme calc
_refine_ls_wR_factor_gt 0.1182
_refine_ls_wR_factor_ref 0.1511
_reflns_Friedel_coverage 0.000
_reflns_number_gt 2022
_reflns_number_total 3390
_reflns_threshold_expression 'I > 2\s(I)'
_cod_data_source_file cs9b04199_si_002.cif
_cod_data_source_block d190404b
_cod_database_code 4515237
_shelx_shelxl_version_number 2014/7
_chemical_oxdiff_formula 'C H O N'
_shelx_space_group_comment
;
The symmetry employed for this shelxl refinement is uniquely defined
by the following loop, which should always be used as a source of
symmetry information in preference to the above space-group names.
They are only intended as comments.
;
_shelx_estimated_absorpt_t_max 0.983
_shelx_estimated_absorpt_t_min 0.978
_reflns_odcompleteness_completeness 99.74
_reflns_odcompleteness_iscentric 1
_reflns_odcompleteness_theta 26.32
_olex2_refinement_description
;
1. Fixed Uiso
 At 1.2 times of:
  All C(H) groups, All C(H,H) groups
 At 1.5 times of:
  All C(H,H,H) groups
2.a Secondary CH2 refined with riding coordinates:
 C2(H2A,H2B), C18(H18A,H18B)
2.b Aromatic/amide H refined with riding coordinates:
 C4(H4), C5(H5), C7(H7), C8(H8), C11(H11), C12(H12), C13(H13), C14(H14)
2.c Idealised Me refined as rotating group:
 C9(H9A,H9B,H9C)
;
_olex2_submission_special_instructions 'No special instructions were received'

loop_
_space_group_symop_operation_xyz
'x, y, z'
'-x, y+1/2, -z+1/2'
'-x, -y, -z'
'x, -y-1/2, z-1/2'

loop_
_atom_site_label
_atom_site_type_symbol
_atom_site_fract_x
_atom_site_fract_y
_atom_site_fract_z
_atom_site_U_iso_or_equiv
_atom_site_adp_type
_atom_site_occupancy
_atom_site_site_symmetry_order
_atom_site_calc_flag
_atom_site_refinement_flags_posn
O1 O 0.25677(17) 0.39820(15) 0.07969(12) 0.0756(5) Uani 1 1 d .
O2 O 0.37745(16) 0.21832(13) 0.10539(9) 0.0592(4) Uani 1 1 d .
N1 N 0.84853(17) 0.30239(17) 0.39476(12) 0.0587(5) Uani 1 1 d .
C1 C 0.2881(2) 0.3045(2) 0.12467(15) 0.0532(5) Uani 1 1 d .
C2 C 0.2450(2) 0.2713(2) 0.21346(15) 0.0567(5) Uani 1 1 d .
H2A H 0.2037 0.1890 0.2085 0.068 Uiso 1 1 calc R
H2B H 0.1742 0.3294 0.2250 0.068 Uiso 1 1 calc R
C3 C 0.3902(2) 0.27837(17) 0.29183(13) 0.0440(4) Uani 1 1 d .
C4 C 0.45833(19) 0.39153(17) 0.31662(12) 0.0431(4) Uani 1 1 d .
H4 H 0.4021 0.4631 0.3050 0.052 Uiso 1 1 calc R
C5 C 0.60843(19) 0.39896(17) 0.35824(12) 0.0427(4) Uani 1 1 d .
H5 H 0.6527 0.4751 0.3760 0.051 Uiso 1 1 calc R
C6 C 0.69342(19) 0.29329(18) 0.37367(12) 0.0438(5) Uani 1 1 d .
C7 C 0.6242(2) 0.17995(19) 0.36209(13) 0.0506(5) Uani 1 1 d .
H7 H 0.6788 0.1086 0.3820 0.061 Uiso 1 1 calc R
C8 C 0.4747(2) 0.17329(19) 0.32110(13) 0.0500(5) Uani 1 1 d .
H8 H 0.4288 0.0967 0.3127 0.060 Uiso 1 1 calc R
C9 C 0.9403(3) 0.2306(2) 0.47473(18) 0.0811(8) Uani 1 1 d .
H9A H 0.9625 0.2787 0.5329 0.122 Uiso 1 1 calc GR
H9B H 1.0303 0.2085 0.4611 0.122 Uiso 1 1 calc GR
H9C H 0.8885 0.1574 0.4829 0.122 Uiso 1 1 calc GR
C10 C 0.91204(19) 0.38623(19) 0.34545(14) 0.0519(5) Uani 1 1 d .
C11 C 1.0440(2) 0.4455(2) 0.39328(18) 0.0690(7) Uani 1 1 d .
H11 H 1.0888 0.4282 0.4581 0.083 Uiso 1 1 calc R
C12 C 1.1091(3) 0.5288(3) 0.3470(2) 0.0806(8) Uani 1 1 d .
H12 H 1.1972 0.5662 0.3808 0.097 Uiso 1 1 calc R
C13 C 1.0464(3) 0.5573(2) 0.2520(2) 0.0757(7) Uani 1 1 d .
H13 H 1.0894 0.6155 0.2215 0.091 Uiso 1 1 calc R
C14 C 0.9183(2) 0.4984(2) 0.20202(18) 0.0631(6) Uani 1 1 d .
H14 H 0.8762 0.5167 0.1370 0.076 Uiso 1 1 calc R
C15 C 0.8501(2) 0.41233(18) 0.24607(14) 0.0486(5) Uani 1 1 d .
C16 C 0.7206(2) 0.35263(19) 0.18496(14) 0.0497(5) Uani 1 1 d .
C17 C 0.6151(2) 0.3111(2) 0.12734(14) 0.0570(5) Uani 1 1 d .
C18 C 0.4833(3) 0.2604(3) 0.05727(15) 0.0716(7) Uani 1 1 d .
H18A H 0.4383 0.3231 0.0102 0.086 Uiso 1 1 calc R
H18B H 0.5115 0.1921 0.0231 0.086 Uiso 1 1 calc R

loop_
_atom_site_aniso_label
_atom_site_aniso_U_11
_atom_site_aniso_U_22
_atom_site_aniso_U_33
_atom_site_aniso_U_23
_atom_site_aniso_U_13
_atom_site_aniso_U_12
O1 0.0835(12) 0.0578(11) 0.0718(10) 0.0078(8) 0.0008(8) -0.0072(8)
O2 0.0666(9) 0.0614(10) 0.0509(8) -0.0057(7) 0.0193(7) -0.0043(7)
N1 0.0466(10) 0.0685(12) 0.0560(10) 0.0136(9) 0.0068(7) 0.0088(8)
C1 0.0482(11) 0.0510(13) 0.0526(12) -0.0056(10) 0.0019(9) -0.0112(10)
C2 0.0468(11) 0.0595(13) 0.0655(13) -0.0061(11) 0.0192(9) -0.0067(9)
C3 0.0471(10) 0.0471(12) 0.0424(10) -0.0014(8) 0.0201(8) -0.0032(8)
C4 0.0484(10) 0.0414(11) 0.0428(10) 0.0000(8) 0.0185(8) 0.0046(8)
C5 0.0500(11) 0.0396(11) 0.0395(9) -0.0035(8) 0.0144(8) -0.0023(8)
C6 0.0456(10) 0.0490(12) 0.0365(9) 0.0025(8) 0.0115(7) 0.0059(8)
C7 0.0648(13) 0.0429(12) 0.0469(10) 0.0074(9) 0.0206(9) 0.0103(9)
C8 0.0662(13) 0.0416(12) 0.0479(10) 0.0005(9) 0.0257(9) -0.0054(9)
C9 0.0686(15) 0.0901(19) 0.0671(15) 0.0127(13) -0.0083(12) 0.0191(13)
C10 0.0396(10) 0.0573(13) 0.0606(12) -0.0087(10) 0.0175(9) 0.0055(9)
C11 0.0476(12) 0.0844(18) 0.0756(15) -0.0197(13) 0.0187(11) -0.0012(11)
C12 0.0502(13) 0.087(2) 0.111(2) -0.0383(17) 0.0346(14) -0.0149(12)
C13 0.0715(16) 0.0618(16) 0.113(2) -0.0160(15) 0.0578(16) -0.0104(12)
C14 0.0637(13) 0.0573(14) 0.0805(15) -0.0035(12) 0.0400(12) 0.0017(11)
C15 0.0452(10) 0.0469(12) 0.0581(12) -0.0043(9) 0.0218(9) 0.0040(8)
C16 0.0547(12) 0.0530(13) 0.0468(10) 0.0017(9) 0.0228(9) 0.0050(9)
C17 0.0623(13) 0.0715(15) 0.0415(10) 0.0014(10) 0.0218(10) 0.0013(11)
C18 0.0698(14) 0.105(2) 0.0434(11) -0.0090(12) 0.0219(10) -0.0126(13)

loop_
_atom_type_symbol
_atom_type_description
_atom_type_scat_dispersion_real
_atom_type_scat_dispersion_imag
_atom_type_scat_source
C C 0.0033 0.0016 'International Tables Vol C Tables 4.2.6.8 and 6.1.1.4'
H H 0.0000 0.0000 'International Tables Vol C Tables 4.2.6.8 and 6.1.1.4'
N N 0.0061 0.0033 'International Tables Vol C Tables 4.2.6.8 and 6.1.1.4'
O O 0.0106 0.0060 'International Tables Vol C Tables 4.2.6.8 and 6.1.1.4'

loop_
_geom_angle_atom_site_label_1
_geom_angle_atom_site_label_2
_geom_angle_atom_site_label_3
_geom_angle
C1 O2 C18 116.36(18)
C6 N1 C9 118.55(18)
C10 N1 C6 120.63(15)
C10 N1 C9 120.58(18)
O1 C1 O2 123.5(2)
O1 C1 C2 125.7(2)
O2 C1 C2 110.68(18)
C1 C2 C3 102.45(15)
C4 C3 C2 119.62(17)
C4 C3 C8 117.78(17)
C8 C3 C2 120.43(17)
C5 C4 C3 120.64(17)
C4 C5 C6 120.09(17)
C5 C6 N1 119.77(17)
C7 C6 N1 121.00(17)
C7 C6 C5 119.10(17)
C8 C7 C6 119.63(18)
C7 C8 C3 121.41(19)
N1 C10 C11 120.25(19)
N1 C10 C15 122.40(17)
C11 C10 C15 117.3(2)
C12 C11 C10 121.7(2)
C13 C12 C11 120.9(2)
C12 C13 C14 118.9(2)
C13 C14 C15 121.8(2)
C10 C15 C16 124.18(18)
C14 C15 C10 119.22(19)
C14 C15 C16 116.57(19)
C17 C16 C15 173.4(2)
C16 C17 C18 179.0(2)
O2 C18 C17 110.81(16)

loop_
_geom_bond_atom_site_label_1
_geom_bond_atom_site_label_2
_geom_bond_distance
O1 C1 1.198(2)
O2 C1 1.344(3)
O2 C18 1.449(2)
N1 C6 1.415(2)
N1 C9 1.456(3)
N1 C10 1.396(3)
C1 C2 1.499(3)
C2 C3 1.510(3)
C3 C4 1.387(2)
C3 C8 1.388(3)
C4 C5 1.377(2)
C5 C6 1.383(2)
C6 C7 1.383(3)
C7 C8 1.370(3)
C10 C11 1.398(3)
C10 C15 1.415(3)
C11 C12 1.373(4)
C12 C13 1.365(4)
C13 C14 1.377(3)
C14 C15 1.391(3)
C15 C16 1.442(3)
C16 C17 1.189(3)
C17 C18 1.469(3)
